data_7107057
loop_
_publ_author_name
'Ying Wei'
'Shaoxia Lin'
'Juan Zhang'
'Zaihai Niu'
'Qiang Fu'
'Fushun Liang'

_publ_section_title
;
 Halonium-initiated electrophilic cascades of 1-alkenoylcyclopropane
 carboxamides: efficient access to dihydrofuropyridinones and
 3(2H)-furanones
;
_journal_name_full Chem.Commun.
_journal_page_first 12394
_journal_paper_doi 10.1039/c1cc15319f
_journal_volume 47
_journal_year 2011
_chemical_formula_sum 'C21 H17 N O4'
_chemical_formula_weight 347.36
_chemical_name_systematic
;
?
;
_space_group_IT_number 14
_symmetry_cell_setting monoclinic
_symmetry_space_group_name_Hall '-P 2ybc'
_symmetry_space_group_name_H-M 'P 1 21/c 1'
_atom_sites_solution_hydrogens geom
_atom_sites_solution_primary direct
_atom_sites_solution_secondary difmap
_audit_creation_method SHELXL-97
_cell_angle_alpha 90.00
_cell_angle_beta 103.913(5)
_cell_angle_gamma 90.00
_cell_formula_units_Z 4
_cell_length_a 19.023(5)
_cell_length_b 8.279(5)
_cell_length_c 11.214(5)
_cell_measurement_reflns_used 3980
_cell_measurement_temperature 293(2)
_cell_measurement_theta_max 29.13
_cell_measurement_theta_min 2.70
_cell_volume 1714.3(14)
_computing_cell_refinement CrysAlis
_computing_data_collection 'CrysAlis (Oxford Diffraction, 2006)'
_computing_data_reduction CrysAlis
_computing_structure_refinement 'SHELXL-97 (Sheldrick, 1997)'
_computing_structure_solution 'SHELXS-97 (Sheldrick, 1990)'
_diffrn_ambient_temperature 293(2)
_diffrn_detector_area_resol_mean 10.0
_diffrn_measured_fraction_theta_full 0.997
_diffrn_measured_fraction_theta_max 0.861
_diffrn_measurement_device_type 'Oxford Diffraction Gemini R Ultra'
_diffrn_measurement_method '\w scan'
_diffrn_radiation_monochromator graphite
_diffrn_radiation_source 'fine-focus sealed tube'
_diffrn_radiation_type MoK\a
_diffrn_radiation_wavelength 0.71073
_diffrn_reflns_av_R_equivalents 0.0441
_diffrn_reflns_av_sigmaI/netI 0.0811
_diffrn_reflns_limit_h_max 24
_diffrn_reflns_limit_h_min -15
_diffrn_reflns_limit_k_max 7
_diffrn_reflns_limit_k_min -11
_diffrn_reflns_limit_l_max 14
_diffrn_reflns_limit_l_min -15
_diffrn_reflns_number 7634
_diffrn_reflns_theta_full 25.00
_diffrn_reflns_theta_max 29.13
_diffrn_reflns_theta_min 2.70
_exptl_absorpt_coefficient_mu 0.094
_exptl_absorpt_correction_T_max 0.9879
_exptl_absorpt_correction_T_min 0.9797
_exptl_absorpt_correction_type multi-scan
_exptl_crystal_colour colorless
_exptl_crystal_density_diffrn 1.346
_exptl_crystal_density_method 'not measured'
_exptl_crystal_description block
_exptl_crystal_F_000 728
_exptl_crystal_size_max 0.22
_exptl_crystal_size_mid 0.15
_exptl_crystal_size_min 0.13
_refine_diff_density_max 0.401
_refine_diff_density_min -0.159
_refine_diff_density_rms 0.038
_refine_ls_extinction_method none
_refine_ls_goodness_of_fit_ref 0.982
_refine_ls_hydrogen_treatment constr
_refine_ls_matrix_type full
_refine_ls_number_parameters 235
_refine_ls_number_reflns 3980
_refine_ls_number_restraints 0
_refine_ls_restrained_S_all 0.982
_refine_ls_R_factor_all 0.1663
_refine_ls_R_factor_gt 0.0606
_refine_ls_shift/su_max 0.000
_refine_ls_shift/su_mean 0.000
_refine_ls_structure_factor_coef Fsqd
_refine_ls_weighting_details 'calc w=1/[\s^2^(Fo^2^)+(0.0624P)^2^+0.0000P] where P=(Fo^2^+2Fc^2^)/3'
_refine_ls_weighting_scheme calc
_refine_ls_wR_factor_gt 0.1239
_refine_ls_wR_factor_ref 0.1644
_reflns_number_gt 1741
_reflns_number_total 3980
_reflns_threshold_expression >2sigma(I)
_cod_data_source_file c1cc15319f.txt
_cod_data_source_block t1
_cod_original_sg_symbol_H-M 'P 21/c'
_cod_database_code 7107057

loop_
_symmetry_equiv_pos_as_xyz
'x, y, z'
'-x, y+1/2, -z+1/2'
'-x, -y, -z'
'x, -y-1/2, z-1/2'

loop_
_atom_site_label
_atom_site_type_symbol
_atom_site_fract_x
_atom_site_fract_y
_atom_site_fract_z
_atom_site_U_iso_or_equiv
_atom_site_adp_type
_atom_site_occupancy
_atom_site_symmetry_multiplicity
_atom_site_calc_flag
_atom_site_refinement_flags
C1 C 0.69984(14) 0.3440(3) 1.1844(2) 0.0457(7) Uani 1 1 d .
H1 H 0.6816 0.3026 1.2479 0.055 Uiso 1 1 calc R
C2 C 0.76765(14) 0.4095(3) 1.2134(2) 0.0453(6) Uani 1 1 d .
C3 C 0.79120(15) 0.4663(3) 1.1110(2) 0.0489(7) Uani 1 1 d .
C4 C 0.86311(18) 0.5758(4) 0.9971(3) 0.0760(10) Uani 1 1 d .
H4A H 0.9014 0.5138 0.9750 0.091 Uiso 1 1 calc R
H4B H 0.8742 0.6897 0.9928 0.091 Uiso 1 1 calc R
C5 C 0.78976(17) 0.5371(4) 0.9087(3) 0.0676(9) Uani 1 1 d .
H5A H 0.7658 0.6342 0.8708 0.081 Uiso 1 1 calc R
H5B H 0.7952 0.4620 0.8451 0.081 Uiso 1 1 calc R
C6 C 0.74959(15) 0.4620(3) 0.9943(2) 0.0479(7) Uani 1 1 d .
C7 C 0.67953(15) 0.3953(3) 0.9663(2) 0.0449(7) Uani 1 1 d .
C8 C 0.58658(14) 0.2534(3) 1.0454(2) 0.0493(7) Uani 1 1 d .
H8A H 0.5509 0.3168 0.9879 0.059 Uiso 1 1 calc R
H8B H 0.5713 0.2467 1.1218 0.059 Uiso 1 1 calc R
C9 C 0.58928(13) 0.0855(3) 0.9942(2) 0.0434(6) Uani 1 1 d .
C10 C 0.56117(14) 0.0549(3) 0.8706(2) 0.0502(7) Uani 1 1 d .
H10 H 0.5398 0.1382 0.8188 0.060 Uiso 1 1 calc R
C11 C 0.56456(16) -0.0979(4) 0.8234(3) 0.0622(8) Uani 1 1 d .
H11 H 0.5454 -0.1171 0.7402 0.075 Uiso 1 1 calc R
C12 C 0.59597(17) -0.2212(4) 0.8987(3) 0.0677(9) Uani 1 1 d .
H12 H 0.5993 -0.3237 0.8665 0.081 Uiso 1 1 calc R
C13 C 0.62258(16) -0.1931(4) 1.0219(3) 0.0667(9) Uani 1 1 d .
H13 H 0.6429 -0.2775 1.0735 0.080 Uiso 1 1 calc R
C14 C 0.61940(15) -0.0406(3) 1.0696(2) 0.0552(7) Uani 1 1 d .
H14 H 0.6377 -0.0226 1.1531 0.066 Uiso 1 1 calc R
C15 C 0.81080(15) 0.4167(3) 1.3424(2) 0.0481(7) Uani 1 1 d .
C16 C 0.78226(16) 0.4783(4) 1.4344(2) 0.0587(8) Uani 1 1 d .
H16 H 0.7352 0.5185 1.4150 0.070 Uiso 1 1 calc R
C17 C 0.82262(18) 0.4817(4) 1.5571(2) 0.0652(8) Uani 1 1 d .
H17 H 0.8033 0.5234 1.6194 0.078 Uiso 1 1 calc R
C18 C 0.89093(17) 0.4216(3) 1.5807(2) 0.0580(8) Uani 1 1 d .
C19 C 1.0001(2) 0.3223(5) 1.6675(3) 0.0926(12) Uani 1 1 d .
H19A H 1.0459 0.3762 1.7011 0.111 Uiso 1 1 calc R
H19B H 1.0017 0.2167 1.7056 0.111 Uiso 1 1 calc R
C20 C 0.91926(16) 0.3581(4) 1.4906(3) 0.0596(8) Uani 1 1 d .
C21 C 0.88129(15) 0.3539(4) 1.3714(2) 0.0588(8) Uani 1 1 d .
H21 H 0.9015 0.3106 1.3108 0.071 Uiso 1 1 calc R
O1 O 0.94223(14) 0.4147(3) 1.69264(17) 0.0819(7) Uani 1 1 d .
O2 O 0.98895(12) 0.3055(3) 1.5389(2) 0.0907(8) Uani 1 1 d .
O3 O 0.85775(11) 0.5336(2) 1.12167(16) 0.0704(6) Uani 1 1 d .
O4 O 0.63725(10) 0.3876(2) 0.86228(15) 0.0553(5) Uani 1 1 d .
N1 N 0.65734(11) 0.3358(2) 1.06817(17) 0.0430(5) Uani 1 1 d .

loop_
_atom_site_aniso_label
_atom_site_aniso_U_11
_atom_site_aniso_U_22
_atom_site_aniso_U_33
_atom_site_aniso_U_23
_atom_site_aniso_U_13
_atom_site_aniso_U_12
C1 0.0500(18) 0.0511(15) 0.0387(14) -0.0021(12) 0.0161(13) -0.0007(14)
C2 0.0441(17) 0.0527(16) 0.0413(14) -0.0048(12) 0.0145(12) -0.0056(13)
C3 0.0468(17) 0.0490(16) 0.0551(17) -0.0057(13) 0.0203(14) -0.0096(13)
C4 0.084(3) 0.084(2) 0.070(2) 0.0052(17) 0.0372(18) -0.0191(19)
C5 0.077(2) 0.071(2) 0.0598(18) 0.0089(16) 0.0251(17) -0.0086(17)
C6 0.0574(19) 0.0456(16) 0.0430(15) 0.0000(12) 0.0169(13) -0.0041(14)
C7 0.0589(19) 0.0390(14) 0.0390(14) -0.0037(12) 0.0159(14) 0.0036(13)
C8 0.0386(16) 0.0604(17) 0.0503(15) -0.0058(14) 0.0137(12) -0.0003(13)
C9 0.0326(15) 0.0500(16) 0.0492(15) -0.0019(13) 0.0128(12) -0.0035(12)
C10 0.0422(17) 0.0531(17) 0.0517(16) 0.0009(14) 0.0041(13) -0.0059(13)
C11 0.065(2) 0.062(2) 0.0569(17) -0.0100(17) 0.0081(15) -0.0109(16)
C12 0.071(2) 0.0513(18) 0.083(2) -0.0159(18) 0.0229(18) -0.0075(16)
C13 0.067(2) 0.0531(19) 0.081(2) 0.0108(17) 0.0197(17) 0.0066(16)
C14 0.0512(18) 0.0626(19) 0.0506(16) 0.0036(15) 0.0098(13) -0.0001(15)
C15 0.0450(17) 0.0547(16) 0.0453(15) 0.0001(13) 0.0125(13) -0.0045(13)
C16 0.0541(19) 0.075(2) 0.0471(16) -0.0012(14) 0.0131(14) 0.0004(15)
C17 0.070(2) 0.083(2) 0.0450(17) -0.0043(15) 0.0203(15) 0.0011(18)
C18 0.061(2) 0.0625(18) 0.0446(16) 0.0057(14) 0.0022(15) -0.0153(16)
C19 0.066(3) 0.117(3) 0.085(3) 0.027(2) 0.000(2) -0.016(2)
C20 0.0437(19) 0.066(2) 0.067(2) 0.0068(16) 0.0096(16) -0.0057(15)
C21 0.053(2) 0.075(2) 0.0507(17) -0.0080(14) 0.0156(14) -0.0042(16)
O1 0.0834(18) 0.0958(17) 0.0564(13) 0.0081(12) -0.0030(12) -0.0100(14)
O2 0.0553(16) 0.125(2) 0.0826(16) 0.0044(14) -0.0004(12) 0.0081(13)
O3 0.0594(14) 0.0924(16) 0.0622(13) -0.0018(11) 0.0199(10) -0.0275(12)
O4 0.0691(13) 0.0541(12) 0.0400(10) -0.0028(8) 0.0077(9) -0.0004(10)
N1 0.0448(14) 0.0463(12) 0.0392(12) -0.0045(10) 0.0127(10) -0.0032(10)

loop_
_atom_type_symbol
_atom_type_description
_atom_type_scat_dispersion_real
_atom_type_scat_dispersion_imag
_atom_type_scat_source
C C 0.0033 0.0016 'International Tables Vol C Tables 4.2.6.8 and 6.1.1.4'
H H 0.0000 0.0000 'International Tables Vol C Tables 4.2.6.8 and 6.1.1.4'
O O 0.0106 0.0060 'International Tables Vol C Tables 4.2.6.8 and 6.1.1.4'
N N 0.0061 0.0033 'International Tables Vol C Tables 4.2.6.8 and 6.1.1.4'

loop_
_geom_angle_atom_site_label_1
_geom_angle_atom_site_label_2
_geom_angle_atom_site_label_3
_geom_angle
N1 C1 C2 124.0(2)
N1 C1 H1 118.0
C2 C1 H1 118.0
C1 C2 C3 113.9(2)
C1 C2 C15 121.2(2)
C3 C2 C15 124.8(2)
C6 C3 O3 114.2(2)
C6 C3 C2 123.4(3)
O3 C3 C2 122.4(2)
O3 C4 C5 107.7(2)
O3 C4 H4A 110.2
C5 C4 H4A 110.2
O3 C4 H4B 110.2
C5 C4 H4B 110.2
H4A C4 H4B 108.5
C6 C5 C4 101.4(2)
C6 C5 H5A 111.5
C4 C5 H5A 111.5
C6 C5 H5B 111.5
C4 C5 H5B 111.5
H5A C5 H5B 109.3
C3 C6 C7 121.8(2)
C3 C6 C5 109.8(2)
C7 C6 C5 128.4(2)
O4 C7 N1 119.4(2)
O4 C7 C6 126.3(2)
N1 C7 C6 114.3(2)
N1 C8 C9 112.2(2)
N1 C8 H8A 109.2
C9 C8 H8A 109.2
N1 C8 H8B 109.2
C9 C8 H8B 109.2
H8A C8 H8B 107.9
C14 C9 C10 118.6(2)
C14 C9 C8 120.8(2)
C10 C9 C8 120.6(2)
C11 C10 C9 120.7(3)
C11 C10 H10 119.7
C9 C10 H10 119.7
C12 C11 C10 120.2(3)
C12 C11 H11 119.9
C10 C11 H11 119.9
C11 C12 C13 119.7(3)
C11 C12 H12 120.2
C13 C12 H12 120.2
C12 C13 C14 120.4(3)
C12 C13 H13 119.8
C14 C13 H13 119.8
C9 C14 C13 120.5(3)
C9 C14 H14 119.8
C13 C14 H14 119.8
C16 C15 C21 119.5(2)
C16 C15 C2 121.4(3)
C21 C15 C2 119.1(2)
C15 C16 C17 121.4(3)
C15 C16 H16 119.3
C17 C16 H16 119.3
C18 C17 C16 117.1(3)
C18 C17 H17 121.5
C16 C17 H17 121.5
C17 C18 C20 121.9(3)
C17 C18 O1 128.4(3)
C20 C18 O1 109.7(3)
O2 C19 O1 108.8(3)
O2 C19 H19A 109.9
O1 C19 H19A 109.9
O2 C19 H19B 109.9
O1 C19 H19B 109.9
H19A C19 H19B 108.3
C21 C20 C18 121.9(3)
C21 C20 O2 127.8(3)
C18 C20 O2 110.3(3)
C20 C21 C15 118.2(3)
C20 C21 H21 120.9
C15 C21 H21 120.9
C18 O1 C19 104.6(2)
C20 O2 C19 105.3(3)
C3 O3 C4 106.9(2)
C1 N1 C7 122.6(2)
C1 N1 C8 119.8(2)
C7 N1 C8 117.6(2)

loop_
_geom_bond_atom_site_label_1
_geom_bond_atom_site_label_2
_geom_bond_distance
C1 N1 1.360(3)
C1 C2 1.364(3)
C1 H1 0.9300
C2 C3 1.410(3)
C2 C15 1.483(3)
C3 C6 1.358(3)
C3 O3 1.362(3)
C4 O3 1.467(3)
C4 C5 1.539(4)
C4 H4A 0.9700
C4 H4B 0.9700
C5 C6 1.498(4)
C5 H5A 0.9700
C5 H5B 0.9700
C6 C7 1.407(4)
C7 O4 1.249(3)
C7 N1 1.400(3)
C8 N1 1.475(3)
C8 C9 1.509(3)
C8 H8A 0.9700
C8 H8B 0.9700
C9 C14 1.378(3)
C9 C10 1.385(3)
C10 C11 1.378(4)
C10 H10 0.9300
C11 C12 1.367(4)
C11 H11 0.9300
C12 C13 1.372(4)
C12 H12 0.9300
C13 C14 1.378(4)
C13 H13 0.9300
C14 H14 0.9300
C15 C16 1.374(3)
C15 C21 1.402(4)
C16 C17 1.406(4)
C16 H16 0.9300
C17 C18 1.357(4)
C17 H17 0.9300
C18 C20 1.360(4)
C18 O1 1.393(3)
C19 O2 1.414(4)
C19 O1 1.423(4)
C19 H19A 0.9700
C19 H19B 0.9700
C20 C21 1.358(4)
C20 O2 1.377(3)
C21 H21 0.9300
